data_4109319
loop_
_publ_author_name
'Lollita Lecren'
'Wolfgang Wernsdorfer'
'Yang-Guang Li'
'Alessandro Vindigni'
'Hitoshi Miyasaka'
'Rodolphe Cl\'erac'

_publ_section_title
;
 One-Dimensional Supramolecular Organization of Single-Molecule Magnets
;
_journal_name_full 'Journal of the American Chemical Society'
_journal_page_first 5045
_journal_page_last 5051
_journal_paper_doi 10.1021/ja067744i
_journal_volume 129
_journal_year 2007
_chemical_formula_sum 'C34 H36 Cl2 Mn2 N4 O14'
_chemical_formula_weight 905.45
_chemical_name_systematic
; 
 ? 
;
_space_group_IT_number 15
_symmetry_cell_setting monoclinic
_symmetry_space_group_name_Hall '-C 2yc'
_symmetry_space_group_name_H-M 'C 1 2/c 1'
_atom_sites_solution_hydrogens geom
_atom_sites_solution_primary direct
_atom_sites_solution_secondary difmap
_audit_creation_method SHELXL-97
_cell_angle_alpha 90.00
_cell_angle_beta 110.69(3)
_cell_angle_gamma 90.00
_cell_formula_units_Z 4
_cell_length_a 19.890(4)
_cell_length_b 13.460(3)
_cell_length_c 14.700(3)
_cell_measurement_temperature 150(2)
_cell_volume 3681.7(15)
_computing_structure_refinement 'SHELXL-97 (Sheldrick, 1997)'
_computing_structure_solution 'SHELXS-97 (Sheldrick, 1990)'
_diffrn_ambient_temperature 150(2)
_diffrn_detector_area_resol_mean 9
_diffrn_measured_fraction_theta_full 0.995
_diffrn_measured_fraction_theta_max 0.995
_diffrn_measurement_device_type 'Nonius KappaCCD diffractometer'
_diffrn_measurement_method CCD
_diffrn_radiation_monochromator graphite
_diffrn_radiation_source 'fine-focus sealed tube'
_diffrn_radiation_type MoK\a
_diffrn_radiation_wavelength 0.71073
_diffrn_reflns_av_R_equivalents 0.0486
_diffrn_reflns_av_sigmaI/netI 0.0482
_diffrn_reflns_limit_h_max 25
_diffrn_reflns_limit_h_min -24
_diffrn_reflns_limit_k_max 16
_diffrn_reflns_limit_k_min -17
_diffrn_reflns_limit_l_max 18
_diffrn_reflns_limit_l_min -19
_diffrn_reflns_number 14182
_diffrn_reflns_theta_full 27.45
_diffrn_reflns_theta_max 27.45
_diffrn_reflns_theta_min 4.24
_diffrn_standards_decay_% none
_diffrn_standards_interval_count 0
_diffrn_standards_number 0
_exptl_absorpt_coefficient_mu 0.906
_exptl_absorpt_correction_T_max 0.7664
_exptl_absorpt_correction_T_min 0.7076
_exptl_absorpt_correction_type empirical
_exptl_absorpt_process_details '(blessing, 1995, 1997)'
_exptl_crystal_colour brown
_exptl_crystal_density_diffrn 1.634
_exptl_crystal_description block
_exptl_crystal_F_000 1856
_exptl_crystal_size_max 0.41
_exptl_crystal_size_mid 0.36
_exptl_crystal_size_min 0.31
_refine_diff_density_max 0.355
_refine_diff_density_min -0.520
_refine_diff_density_rms 0.082
_refine_ls_extinction_method none
_refine_ls_goodness_of_fit_ref 1.034
_refine_ls_hydrogen_treatment mixed
_refine_ls_matrix_type full
_refine_ls_number_parameters 259
_refine_ls_number_reflns 4194
_refine_ls_number_restraints 2
_refine_ls_restrained_S_all 1.034
_refine_ls_R_factor_all 0.0661
_refine_ls_R_factor_gt 0.0403
_refine_ls_shift/su_max 0.001
_refine_ls_shift/su_mean 0.000
_refine_ls_structure_factor_coef Fsqd
_refine_ls_weighting_details 'calc w=1/[\s^2^(Fo^2^)+(0.0556P)^2^+1.4838P] where P=(Fo^2^+2Fc^2^)/3'
_refine_ls_weighting_scheme calc
_refine_ls_wR_factor_gt 0.0955
_refine_ls_wR_factor_ref 0.1087
_reflns_number_gt 3050
_reflns_number_total 4194
_reflns_threshold_expression >2sigma(I)
_cod_data_source_file ja067744isi20061030_112239.cif
_cod_data_source_block l8a
_cod_original_cell_volume 3681.7(13)
_cod_database_code 4109319

loop_
_symmetry_equiv_pos_as_xyz
'x, y, z'
'-x, y, -z+1/2'
'x+1/2, y+1/2, z'
'-x+1/2, y+1/2, -z+1/2'
'-x, -y, -z'
'x, -y, z-1/2'
'-x+1/2, -y+1/2, -z'
'x+1/2, -y+1/2, z-1/2'

loop_
_atom_site_label
_atom_site_type_symbol
_atom_site_fract_x
_atom_site_fract_y
_atom_site_fract_z
_atom_site_U_iso_or_equiv
_atom_site_adp_type
_atom_site_occupancy
_atom_site_symmetry_multiplicity
_atom_site_calc_flag
_atom_site_refinement_flags
Cl1 Cl 0.27716(4) 0.43834(6) 0.37577(5) 0.04620(19) Uani 1 1 d .
Mn1 Mn 0.048119(18) 0.54062(3) 0.10780(2) 0.02774(12) Uani 1 1 d .
O1 O -0.00645(9) 0.42307(12) 0.05864(11) 0.0303(4) Uani 1 1 d .
O1W O 0.08509(10) 0.48731(15) 0.25814(13) 0.0388(4) Uani 1 1 d D
H1A H 0.1210(13) 0.453(2) 0.284(2) 0.047 Uiso 1 1 d D
H1B H 0.0672(16) 0.519(2) 0.290(2) 0.047 Uiso 1 1 d D
O2 O -0.03371(9) 0.59732(12) 0.12437(12) 0.0321(4) Uani 1 1 d .
O11 O 0.26107(13) 0.53720(17) 0.39686(17) 0.0617(6) Uani 1 1 d .
O12 O 0.21260(12) 0.37968(19) 0.34802(18) 0.0678(7) Uani 1 1 d .
O13 O 0.32897(14) 0.3940(2) 0.45864(18) 0.0775(8) Uani 1 1 d .
O14 O 0.30300(17) 0.4398(2) 0.2964(2) 0.0846(9) Uani 1 1 d .
N1 N 0.13481(11) 0.47337(17) 0.09454(14) 0.0340(5) Uani 1 1 d .
N2 N 0.10074(11) 0.66869(16) 0.14519(14) 0.0330(4) Uani 1 1 d .
C1 C 0.01913(14) 0.33250(18) 0.09436(16) 0.0322(5) Uani 1 1 d .
C2 C 0.09221(14) 0.30942(19) 0.11963(18) 0.0368(6) Uani 1 1 d .
C3 C 0.11528(18) 0.2117(2) 0.1490(2) 0.0529(8) Uani 1 1 d .
H3A H 0.1644 0.1947 0.1639 0.063 Uiso 1 1 calc R
C4 C 0.0682(2) 0.1413(2) 0.1562(3) 0.0660(10) Uani 1 1 d .
H4A H 0.0846 0.0761 0.1775 0.079 Uiso 1 1 calc R
C5 C -0.0031(2) 0.1654(2) 0.1324(2) 0.0601(9) Uani 1 1 d .
H5A H -0.0358 0.1160 0.1369 0.072 Uiso 1 1 calc R
C6 C -0.02827(17) 0.2597(2) 0.1021(2) 0.0445(7) Uani 1 1 d .
H6A H -0.0777 0.2749 0.0865 0.053 Uiso 1 1 calc R
C7 C 0.14318(14) 0.3794(2) 0.10763(18) 0.0397(6) Uani 1 1 d .
H7A H 0.1880 0.3530 0.1096 0.048 Uiso 1 1 calc R
C8 C 0.1885(2) 0.5277(3) 0.0658(3) 0.0685(11) Uani 1 1 d .
H8A H 0.2334 0.4883 0.0872 0.082 Uiso 1 1 calc R
H8B H 0.1710 0.5301 -0.0062 0.082 Uiso 1 1 calc R
C9 C 0.20674(18) 0.6298(3) 0.1020(3) 0.0579(8) Uani 1 1 d .
H9A H 0.1881 0.6756 0.0460 0.070 Uiso 1 1 calc R
H9B H 0.2598 0.6359 0.1273 0.070 Uiso 1 1 calc R
C10 C 0.17994(14) 0.6651(2) 0.1796(2) 0.0468(7) Uani 1 1 d .
H10A H 0.1977 0.6201 0.2363 0.056 Uiso 1 1 calc R
H10B H 0.1994 0.7323 0.2010 0.056 Uiso 1 1 calc R
C11 C 0.07043(14) 0.7532(2) 0.14581(18) 0.0367(6) Uani 1 1 d .
H11A H 0.1008 0.8099 0.1613 0.044 Uiso 1 1 calc R
C12 C -0.05351(13) 0.69251(18) 0.11835(17) 0.0320(5) Uani 1 1 d .
C13 C -0.00507(14) 0.77004(19) 0.12532(18) 0.0360(6) Uani 1 1 d .
C14 C -0.03013(18) 0.8687(2) 0.1168(2) 0.0529(8) Uani 1 1 d .
H14A H 0.0024 0.9217 0.1211 0.064 Uiso 1 1 calc R
C15 C -0.10053(19) 0.8896(3) 0.1025(3) 0.0644(9) Uani 1 1 d .
H15A H -0.1170 0.9564 0.0961 0.077 Uiso 1 1 calc R
C16 C -0.14698(18) 0.8124(2) 0.0974(3) 0.0567(8) Uani 1 1 d .
H16A H -0.1958 0.8267 0.0879 0.068 Uiso 1 1 calc R
C17 C -0.12471(15) 0.7152(2) 0.10581(19) 0.0403(6) Uani 1 1 d .
H17A H -0.1578 0.6634 0.1031 0.048 Uiso 1 1 calc R

loop_
_atom_site_aniso_label
_atom_site_aniso_U_11
_atom_site_aniso_U_22
_atom_site_aniso_U_33
_atom_site_aniso_U_23
_atom_site_aniso_U_13
_atom_site_aniso_U_12
Cl1 0.0392(4) 0.0480(4) 0.0488(4) 0.0009(3) 0.0123(3) 0.0108(3)
Mn1 0.0251(2) 0.0269(2) 0.0320(2) -0.00063(14) 0.01101(14) -0.00022(15)
O1 0.0299(9) 0.0255(8) 0.0339(8) 0.0021(7) 0.0093(6) 0.0002(7)
O1W 0.0385(11) 0.0468(12) 0.0322(9) 0.0019(8) 0.0138(8) 0.0128(9)
O2 0.0316(9) 0.0278(9) 0.0416(9) 0.0014(7) 0.0186(7) 0.0009(7)
O11 0.0681(15) 0.0460(13) 0.0721(15) -0.0030(11) 0.0262(12) 0.0119(11)
O12 0.0455(13) 0.0562(15) 0.0878(17) -0.0011(12) 0.0064(11) 0.0007(11)
O13 0.0638(15) 0.0720(18) 0.0697(15) 0.0107(13) -0.0100(12) 0.0159(13)
O14 0.100(2) 0.090(2) 0.0854(19) 0.0053(15) 0.0597(17) 0.0208(17)
N1 0.0297(11) 0.0404(13) 0.0343(11) -0.0029(9) 0.0145(8) -0.0001(9)
N2 0.0290(11) 0.0338(12) 0.0354(10) -0.0014(9) 0.0103(8) -0.0041(9)
C1 0.0408(14) 0.0269(12) 0.0286(11) -0.0006(9) 0.0117(10) -0.0003(10)
C2 0.0401(14) 0.0321(14) 0.0344(13) -0.0008(10) 0.0086(10) 0.0044(11)
C3 0.0525(18) 0.0409(17) 0.0550(18) -0.0005(13) 0.0062(14) 0.0128(14)
C4 0.082(3) 0.0329(17) 0.071(2) 0.0102(15) 0.0122(18) 0.0073(17)
C5 0.073(2) 0.0345(17) 0.070(2) 0.0080(14) 0.0213(17) -0.0110(16)
C6 0.0468(16) 0.0378(16) 0.0467(15) 0.0049(12) 0.0139(12) -0.0080(13)
C7 0.0308(13) 0.0457(17) 0.0407(14) -0.0074(12) 0.0101(10) 0.0091(12)
C8 0.071(2) 0.068(2) 0.093(3) -0.025(2) 0.062(2) -0.0261(19)
C9 0.0441(18) 0.059(2) 0.082(2) 0.0001(17) 0.0366(16) -0.0071(15)
C10 0.0292(14) 0.0431(17) 0.0617(18) -0.0068(13) 0.0082(12) -0.0074(12)
C11 0.0386(15) 0.0305(14) 0.0402(13) -0.0024(10) 0.0129(11) -0.0080(11)
C12 0.0351(13) 0.0312(13) 0.0302(12) -0.0005(9) 0.0119(9) 0.0020(10)
C13 0.0385(14) 0.0285(14) 0.0413(13) -0.0005(10) 0.0144(11) 0.0022(11)
C14 0.0534(18) 0.0314(16) 0.074(2) 0.0016(14) 0.0227(15) 0.0033(13)
C15 0.063(2) 0.0353(17) 0.096(3) 0.0041(16) 0.0293(19) 0.0151(16)
C16 0.0451(17) 0.049(2) 0.079(2) 0.0050(16) 0.0255(16) 0.0187(15)
C17 0.0350(14) 0.0395(16) 0.0496(15) 0.0026(12) 0.0190(12) 0.0036(12)

loop_
_atom_type_symbol
_atom_type_description
_atom_type_scat_dispersion_real
_atom_type_scat_dispersion_imag
_atom_type_scat_source
C C 0.0033 0.0016 'International Tables Vol C Tables 4.2.6.8 and 6.1.1.4'
H H 0.0000 0.0000 'International Tables Vol C Tables 4.2.6.8 and 6.1.1.4'
N N 0.0061 0.0033 'International Tables Vol C Tables 4.2.6.8 and 6.1.1.4'
O O 0.0106 0.0060 'International Tables Vol C Tables 4.2.6.8 and 6.1.1.4'
Mn Mn 0.3368 0.7283 'International Tables Vol C Tables 4.2.6.8 and 6.1.1.4'
Cl Cl 0.1484 0.1585 'International Tables Vol C Tables 4.2.6.8 and 6.1.1.4'

loop_
_geom_angle_atom_site_label_1
_geom_angle_atom_site_label_2
_geom_angle_atom_site_label_3
_geom_angle
_geom_angle_site_symmetry_3
O13 Cl1 O11 110.86(16) .
O13 Cl1 O14 110.14(18) .
O11 Cl1 O14 109.69(16) .
O13 Cl1 O12 108.49(16) .
O11 Cl1 O12 109.09(15) .
O14 Cl1 O12 108.53(18) .
O2 Mn1 O1 89.04(7) .
O2 Mn1 N2 90.42(8) .
O1 Mn1 N2 174.10(8) .
O2 Mn1 N1 176.74(8) .
O1 Mn1 N1 89.00(8) .
N2 Mn1 N1 91.79(9) .
O2 Mn1 O1W 89.98(7) .
O1 Mn1 O1W 93.08(8) .
N2 Mn1 O1W 92.80(8) .
N1 Mn1 O1W 87.52(8) .
O2 Mn1 O1 92.71(7) 5_565
O1 Mn1 O1 80.42(7) 5_565
N2 Mn1 O1 93.74(7) 5_565
N1 Mn1 O1 89.53(7) 5_565
O1W Mn1 O1 172.91(7) 5_565
C1 O1 Mn1 120.91(15) .
C1 O1 Mn1 122.64(14) 5_565
Mn1 O1 Mn1 99.58(7) 5_565
Mn1 O1W H1A 126(2) .
Mn1 O1W H1B 111(2) .
H1A O1W H1B 121(3) .
C12 O2 Mn1 128.83(15) .
C7 N1 C8 117.7(2) .
C7 N1 Mn1 119.90(18) .
C8 N1 Mn1 122.4(2) .
C11 N2 C10 118.1(2) .
C11 N2 Mn1 124.36(18) .
C10 N2 Mn1 117.40(18) .
O1 C1 C6 119.5(2) .
O1 C1 C2 121.0(2) .
C6 C1 C2 119.4(2) .
C1 C2 C3 118.9(3) .
C1 C2 C7 122.1(2) .
C3 C2 C7 118.7(3) .
C4 C3 C2 121.0(3) .
C4 C3 H3A 119.5 .
C2 C3 H3A 119.5 .
C3 C4 C5 119.5(3) .
C3 C4 H4A 120.3 .
C5 C4 H4A 120.3 .
C4 C5 C6 121.6(3) .
C4 C5 H5A 119.2 .
C6 C5 H5A 119.2 .
C5 C6 C1 119.6(3) .
C5 C6 H6A 120.2 .
C1 C6 H6A 120.2 .
N1 C7 C2 127.2(2) .
N1 C7 H7A 116.4 .
C2 C7 H7A 116.4 .
C9 C8 N1 118.1(2) .
C9 C8 H8A 107.8 .
N1 C8 H8A 107.8 .
C9 C8 H8B 107.8 .
N1 C8 H8B 107.8 .
H8A C8 H8B 107.1 .
C8 C9 C10 117.6(3) .
C8 C9 H9A 107.9 .
C10 C9 H9A 107.9 .
C8 C9 H9B 107.9 .
C10 C9 H9B 107.9 .
H9A C9 H9B 107.2 .
N2 C10 C9 112.0(2) .
N2 C10 H10A 109.2 .
C9 C10 H10A 109.2 .
N2 C10 H10B 109.2 .
C9 C10 H10B 109.2 .
H10A C10 H10B 107.9 .
N2 C11 C13 126.4(2) .
N2 C11 H11A 116.8 .
C13 C11 H11A 116.8 .
O2 C12 C17 118.8(2) .
O2 C12 C13 122.1(2) .
C17 C12 C13 119.1(2) .
C12 C13 C14 118.9(3) .
C12 C13 C11 122.5(2) .
C14 C13 C11 118.5(3) .
C15 C14 C13 121.2(3) .
C15 C14 H14A 119.4 .
C13 C14 H14A 119.4 .
C14 C15 C16 118.9(3) .
C14 C15 H15A 120.5 .
C16 C15 H15A 120.5 .
C17 C16 C15 121.7(3) .
C17 C16 H16A 119.1 .
C15 C16 H16A 119.1 .
C16 C17 C12 120.1(3) .
C16 C17 H17A 120.0 .
C12 C17 H17A 120.0 .

loop_
_geom_bond_atom_site_label_1
_geom_bond_atom_site_label_2
_geom_bond_distance
_geom_bond_site_symmetry_2
Cl1 O13 1.419(2) .
Cl1 O11 1.428(2) .
Cl1 O14 1.432(3) .
Cl1 O12 1.438(2) .
Mn1 O2 1.8897(16) .
Mn1 O1 1.9104(17) .
Mn1 N2 1.991(2) .
Mn1 N1 2.017(2) .
Mn1 O1W 2.1890(19) .
Mn1 O1 2.3407(17) 5_565
O1 C1 1.353(3) .
O1 Mn1 2.3407(17) 5_565
O1W H1A 0.825(18) .
O1W H1B 0.795(17) .
O2 C12 1.334(3) .
N1 C7 1.282(4) .
N1 C8 1.474(4) .
N2 C11 1.289(3) .
N2 C10 1.475(3) .
C1 C6 1.392(4) .
C1 C2 1.402(4) .
C2 C3 1.409(4) .
C2 C7 1.439(4) .
C3 C4 1.362(5) .
C3 H3A 0.9500 .
C4 C5 1.374(5) .
C4 H4A 0.9500 .
C5 C6 1.379(4) .
C5 H5A 0.9500 .
C6 H6A 0.9500 .
C7 H7A 0.9500 .
C8 C9 1.472(5) .
C8 H8A 0.9900 .
C8 H8B 0.9900 .
C9 C10 1.496(4) .
C9 H9A 0.9900 .
C9 H9B 0.9900 .
C10 H10A 0.9900 .
C10 H10B 0.9900 .
C11 C13 1.441(4) .
C11 H11A 0.9500 .
C12 C17 1.396(4) .
C12 C13 1.399(4) .
C13 C14 1.408(4) .
C14 C15 1.370(5) .
C14 H14A 0.9500 .
C15 C16 1.375(5) .
C15 H15A 0.9500 .
C16 C17 1.372(4) .
C16 H16A 0.9500 .
C17 H17A 0.9500 .
